data_4507568
loop_
_publ_author_name
'Cherukuvada, Suryanarayan'
'Bolla, Geetha'
'Sikligar, Kanishka'
'Nangia, Ashwini'

_publ_section_title
;
 4-Aminosalicylic Acid Adducts
;
_journal_issue 4
_journal_name_full 'Crystal Growth &amp; Design'
_journal_page_first 1551
_journal_paper_doi 10.1021/cg301798s
_journal_volume 13
_journal_year 2013
_chemical_formula_sum 'C15 H19 N7 O6'
_chemical_formula_weight 393.37
_space_group_IT_number 14
_symmetry_cell_setting monoclinic
_symmetry_space_group_name_Hall '-P 2yn'
_symmetry_space_group_name_H-M 'P 1 21/n 1'
_atom_sites_solution_hydrogens geom
_atom_sites_solution_primary direct
_atom_sites_solution_secondary difmap
_audit_creation_method SHELXL-97
_cell_angle_alpha 90.00
_cell_angle_beta 101.461(9)
_cell_angle_gamma 90.00
_cell_formula_units_Z 4
_cell_length_a 7.4285(6)
_cell_length_b 22.0769(18)
_cell_length_c 10.9219(10)
_cell_measurement_reflns_used 1413
_cell_measurement_temperature 298(2)
_cell_measurement_theta_max 28.8528
_cell_measurement_theta_min 2.7623
_cell_volume 1755.5(3)
_computing_cell_refinement
;
 CrysAlisPro, Oxford Diffraction Ltd.,
 Version 1.171.33.55 (release 05-01-2010 CrysAlis171 .NET)
 (compiled Jan 5 2010,16:28:46)
;
_computing_data_collection
;
 CrysAlisPro, Oxford Diffraction Ltd.,
 Version 1.171.33.55 (release 05-01-2010 CrysAlis171 .NET)
 (compiled Jan 5 2010,16:28:46)
;
_computing_data_reduction
;
 CrysAlisPro, Oxford Diffraction Ltd.,
 Version 1.171.33.55 (release 05-01-2010 CrysAlis171 .NET)
 (compiled Jan 5 2010,16:28:46)
;
_computing_molecular_graphics
;
 OLEX2: a complete structure solution, refinement and analysis program.
 Dolomanov et al., J. Appl. Cryst. (2009). 42, 339-341
;
_computing_publication_material
;
 OLEX2: a complete structure solution, refinement and analysis program.
 Dolomanov et al., J. Appl. Cryst. (2009). 42, 339-341
;
_computing_structure_refinement 'SHELXL-97 (Sheldrick, 1997)'
_computing_structure_solution 'SHELXS-97 (Sheldrick, 1990)'
_diffrn_ambient_temperature 298(2)
_diffrn_detector_area_resol_mean 16.3291
_diffrn_measured_fraction_theta_full 0.999
_diffrn_measured_fraction_theta_max 0.999
_diffrn_measurement_details
;
 1 omega 35.00 72.00 1.0000 80.0000
 omega____ theta____ kappa____ phi______ frames
 - 18.7003 179.0000 90.0000 37
 2 omega -53.00 39.00 1.0000 80.0000
 omega____ theta____ kappa____ phi______ frames
 - 18.7003 -37.0000 60.0000 92
 3 omega -7.00 88.00 1.0000 80.0000
 omega____ theta____ kappa____ phi______ frames
 - 18.7003 37.0000 -120.0000 95
;
_diffrn_measurement_device_type 'Xcalibur, Eos, Gemini'
_diffrn_measurement_method '\w scans'
_diffrn_orient_matrix_UB_11 0.0151773
_diffrn_orient_matrix_UB_12 0.0243095
_diffrn_orient_matrix_UB_13 0.0433395
_diffrn_orient_matrix_UB_21 0.0940821
_diffrn_orient_matrix_UB_22 0.0005324
_diffrn_orient_matrix_UB_23 -0.0038517
_diffrn_orient_matrix_UB_31 -0.019797
_diffrn_orient_matrix_UB_32 0.0210139
_diffrn_orient_matrix_UB_33 -0.0500482
_diffrn_radiation_monochromator graphite
_diffrn_radiation_source 'fine-focus sealed tube'
_diffrn_radiation_type 'Mo K\a'
_diffrn_radiation_wavelength 0.7107
_diffrn_reflns_av_R_equivalents 0.0546
_diffrn_reflns_av_sigmaI/netI 0.1208
_diffrn_reflns_limit_h_max 8
_diffrn_reflns_limit_h_min -6
_diffrn_reflns_limit_k_max 25
_diffrn_reflns_limit_k_min -17
_diffrn_reflns_limit_l_max 12
_diffrn_reflns_limit_l_min -12
_diffrn_reflns_number 6349
_diffrn_reflns_theta_full 24.71
_diffrn_reflns_theta_max 24.71
_diffrn_reflns_theta_min 2.95
_exptl_absorpt_coefficient_mu 0.118
_exptl_absorpt_correction_T_max 1.0
_exptl_absorpt_correction_T_min 0.94043
_exptl_absorpt_correction_type multi-scan
_exptl_absorpt_process_details
;
 CrysAlisPro, Oxford Diffraction Ltd.,
 Version 1.171.33.55 (release 05-01-2010 CrysAlis171 .NET)
 (compiled Jan 5 2010,16:28:46)
 Empirical absorption correction using spherical harmonics,
 implemented in SCALE3 ABSPACK scaling algorithm.
;
_exptl_crystal_colour colorless
_exptl_crystal_density_diffrn 1.488
_exptl_crystal_density_method 'not measured'
_exptl_crystal_description plate
_exptl_crystal_F_000 824
_exptl_crystal_size_max 0.24
_exptl_crystal_size_mid 0.20
_exptl_crystal_size_min 0.12
_refine_diff_density_max 0.159
_refine_diff_density_min -0.158
_refine_diff_density_rms 0.039
_refine_ls_extinction_method none
_refine_ls_goodness_of_fit_ref 0.851
_refine_ls_hydrogen_treatment mixed
_refine_ls_matrix_type full
_refine_ls_number_parameters 299
_refine_ls_number_reflns 2992
_refine_ls_number_restraints 4
_refine_ls_restrained_S_all 0.852
_refine_ls_R_factor_all 0.1441
_refine_ls_R_factor_gt 0.0517
_refine_ls_shift/su_max 0.001
_refine_ls_shift/su_mean 0.000
_refine_ls_structure_factor_coef Fsqd
_refine_ls_weighting_details
;
calc w=1/[\s^2^(Fo^2^)+(0.0232P)^2^+0.0000P] where P=(Fo^2^+2Fc^2^)/3
;
_refine_ls_weighting_scheme calc
_refine_ls_wR_factor_gt 0.0664
_refine_ls_wR_factor_ref 0.0812
_reflns_number_gt 1367
_reflns_number_total 2992
_reflns_threshold_expression >2sigma(I)
_cod_data_source_file cg301798s_si_003.cif
_cod_data_source_block Cytosinium-4-Aminosalicylate-cytosine-hydrate
_cod_depositor_comments
;
The following automatic conversions were performed:

'_symmetry_cell_setting' value 'Monoclinic' changed to 'monoclinic'
according to /home/saulius/struct/CIF-dictionaries/cif_core.dic
dictionary named 'cif_core.dic' version 2.4.2 from 2011-04-26.

Automatic conversion script
Id: cif_fix_values 1891 2012-01-12 08:04:46Z andrius 
;
_cod_database_code 4507568

loop_
_symmetry_equiv_pos_as_xyz
'-x+1/2, y+1/2, -z+1/2'
'-x, -y, -z'
'x, y, z'
'x-1/2, -y-1/2, z-1/2'

loop_
_atom_site_label
_atom_site_type_symbol
_atom_site_fract_x
_atom_site_fract_y
_atom_site_fract_z
_atom_site_U_iso_or_equiv
_atom_site_adp_type
_atom_site_occupancy
_atom_site_symmetry_multiplicity
_atom_site_calc_flag
_atom_site_refinement_flags
C1 C 0.1352(5) 0.85929(14) 0.3942(3) 0.0440(9) Uani 1 1 d .
C2 C 0.2396(4) 0.83232(12) 0.3053(3) 0.0352(8) Uani 1 1 d .
C3 C 0.1538(4) 0.79623(13) 0.2062(3) 0.0369(8) Uani 1 1 d .
C4 C 0.2492(4) 0.77251(12) 0.1202(3) 0.0428(9) Uani 1 1 d .
H4 H 0.1906 0.7479 0.0553 0.051 Uiso 1 1 calc R
C5 C 0.4354(5) 0.78647(14) 0.1334(3) 0.0481(9) Uani 1 1 d D
C6 C 0.5210(4) 0.82206(14) 0.2333(3) 0.0571(10) Uani 1 1 d .
H6 H 0.6456 0.8308 0.2432 0.069 Uiso 1 1 calc R
C7 C 0.4233(4) 0.84412(14) 0.3165(3) 0.0501(9) Uani 1 1 d .
H7 H 0.4828 0.8678 0.3827 0.060 Uiso 1 1 calc R
C8 C 0.9982(4) 0.98501(13) 0.6978(3) 0.0345(8) Uani 1 1 d .
C9 C 0.6837(4) 0.98624(13) 0.7058(3) 0.0367(8) Uani 1 1 d .
C10 C 0.6421(4) 0.95053(12) 0.5971(3) 0.0417(9) Uani 1 1 d .
H10 H 0.5216 0.9399 0.5624 0.050 Uiso 1 1 calc R
C11 C 0.7811(5) 0.93249(13) 0.5457(3) 0.0458(9) Uani 1 1 d .
H11 H 0.7575 0.9083 0.4745 0.055 Uiso 1 1 calc R
C12 C 1.1913(5) 0.90642(13) 0.9750(3) 0.0364(8) Uani 1 1 d .
C13 C 0.8776(5) 0.90239(13) 0.9913(3) 0.0415(8) Uani 1 1 d .
C14 C 0.8386(5) 0.86253(13) 0.8865(3) 0.0503(10) Uani 1 1 d .
H14 H 0.7205 0.8480 0.8568 0.060 Uiso 1 1 calc R
C15 C 0.9777(5) 0.84705(13) 0.8329(3) 0.0525(10) Uani 1 1 d .
H15 H 0.9562 0.8207 0.7651 0.063 Uiso 1 1 calc R
H1 H -0.053(5) 0.8098(16) 0.277(4) 0.119(15) Uiso 1 1 d .
H2 H 1.051(4) 0.9325(12) 0.560(3) 0.070(12) Uiso 1 1 d .
H3 H 0.899(5) 1.0389(15) 0.851(4) 0.129(13) Uiso 1 1 d .
H5 H 1.243(5) 0.8594(14) 0.835(3) 0.096(16) Uiso 1 1 d .
H1A H 0.468(4) 0.7398(13) -0.008(3) 0.116 Uiso 1 1 d D
H4A H 0.435(4) 0.9924(13) 0.738(3) 0.080(13) Uiso 1 1 d .
H6A H 0.400(5) 0.8054(14) 0.707(3) 0.075(16) Uiso 1 1 d .
H7A H 0.639(4) 0.9108(12) 1.021(3) 0.049(11) Uiso 1 1 d .
H1B H 0.647(2) 0.7693(12) 0.061(3) 0.059 Uiso 1 1 d D
H4B H 0.583(5) 1.0245(16) 0.847(4) 0.121(16) Uiso 1 1 d .
H6B H 0.327(6) 0.8554(18) 0.639(4) 0.14(2) Uiso 1 1 d .
H7B H 0.767(4) 0.9523(12) 1.116(3) 0.069(12) Uiso 1 1 d .
N1 N 0.5295(4) 0.76650(15) 0.0446(3) 0.0760(10) Uani 1 1 d D
N2 N 0.9568(4) 0.94876(12) 0.5953(3) 0.0389(7) Uani 1 1 d .
N3 N 0.8583(3) 1.00334(10) 0.7532(2) 0.0337(6) Uani 1 1 d .
N4 N 0.5567(4) 1.00436(14) 0.7663(3) 0.0518(8) Uani 1 1 d .
N5 N 1.1504(4) 0.86862(12) 0.8746(3) 0.0434(8) Uani 1 1 d .
N6 N 1.0498(3) 0.92268(10) 1.0323(2) 0.0340(6) Uani 1 1 d .
N7 N 0.7497(5) 0.92132(14) 1.0486(3) 0.0549(9) Uani 1 1 d .
O1 O -0.0358(3) 0.84685(10) 0.3780(2) 0.0584(7) Uani 1 1 d .
O2 O 0.2141(3) 0.89270(9) 0.4821(2) 0.0518(6) Uani 1 1 d .
O3 O -0.0291(3) 0.78334(9) 0.1915(2) 0.0538(7) Uani 1 1 d .
O4 O 1.1596(3) 1.00032(8) 0.73999(18) 0.0458(6) Uani 1 1 d .
O5 O 1.3476(3) 0.92615(9) 1.0113(2) 0.0491(6) Uani 1 1 d .
O6 O 0.3812(4) 0.84033(15) 0.7125(3) 0.0650(8) Uani 1 1 d .

loop_
_atom_site_aniso_label
_atom_site_aniso_U_11
_atom_site_aniso_U_22
_atom_site_aniso_U_33
_atom_site_aniso_U_23
_atom_site_aniso_U_13
_atom_site_aniso_U_12
C1 0.044(2) 0.045(2) 0.042(2) 0.0061(19) 0.007(2) -0.0042(19)
C2 0.034(2) 0.0373(19) 0.035(2) -0.0043(16) 0.0083(17) -0.0026(16)
C3 0.035(2) 0.034(2) 0.039(2) 0.0051(17) 0.0029(18) -0.0008(16)
C4 0.051(2) 0.0354(19) 0.040(2) -0.0001(17) 0.0036(19) 0.0024(17)
C5 0.052(2) 0.049(2) 0.048(2) 0.001(2) 0.021(2) 0.0133(19)
C6 0.037(2) 0.069(3) 0.066(3) -0.013(2) 0.012(2) -0.0024(19)
C7 0.040(2) 0.058(2) 0.052(2) -0.0102(19) 0.008(2) -0.0061(18)
C8 0.033(2) 0.038(2) 0.032(2) 0.0035(17) 0.0045(18) 0.0002(17)
C9 0.037(2) 0.039(2) 0.035(2) 0.0007(17) 0.0082(18) 0.0020(17)
C10 0.034(2) 0.053(2) 0.036(2) -0.0094(18) 0.0042(18) -0.0056(17)
C11 0.045(2) 0.053(2) 0.036(2) -0.0083(18) -0.001(2) -0.0059(18)
C12 0.039(2) 0.033(2) 0.036(2) 0.0021(18) 0.0035(19) 0.0051(17)
C13 0.045(2) 0.037(2) 0.042(2) 0.0007(18) 0.0053(19) -0.0002(18)
C14 0.052(2) 0.047(2) 0.047(3) -0.0092(19) -0.001(2) -0.0107(19)
C15 0.075(3) 0.034(2) 0.043(2) -0.0087(18) -0.001(2) -0.007(2)
N1 0.058(2) 0.096(3) 0.079(3) -0.020(2) 0.025(2) 0.010(2)
N2 0.0304(18) 0.0522(18) 0.0338(19) -0.0084(15) 0.0057(15) -0.0021(15)
N3 0.0244(15) 0.0422(16) 0.0343(17) -0.0062(13) 0.0051(13) -0.0014(13)
N4 0.033(2) 0.071(2) 0.052(2) -0.0187(18) 0.0108(17) -0.0082(17)
N5 0.047(2) 0.0440(18) 0.041(2) -0.0077(15) 0.0119(17) 0.0003(16)
N6 0.0246(17) 0.0403(16) 0.0359(17) -0.0031(13) 0.0031(14) -0.0013(13)
N7 0.034(2) 0.061(2) 0.070(3) -0.0167(19) 0.010(2) -0.0047(19)
O1 0.0453(16) 0.0753(16) 0.0573(17) -0.0190(14) 0.0169(14) -0.0067(14)
O2 0.0529(16) 0.0615(15) 0.0406(15) -0.0124(13) 0.0085(13) -0.0056(12)
O3 0.0395(16) 0.0630(16) 0.0570(17) -0.0147(14) 0.0054(13) -0.0079(12)
O4 0.0263(13) 0.0600(15) 0.0496(16) -0.0138(12) 0.0040(12) -0.0054(11)
O5 0.0333(15) 0.0628(15) 0.0507(16) -0.0123(12) 0.0071(12) -0.0032(12)
O6 0.082(2) 0.061(2) 0.054(2) -0.0027(18) 0.0170(17) 0.0116(16)

loop_
_atom_type_symbol
_atom_type_description
_atom_type_scat_dispersion_real
_atom_type_scat_dispersion_imag
_atom_type_scat_source
H H 0.0000 0.0000 'International Tables Vol C Tables 4.2.6.8 and 6.1.1.4'
N N 0.0061 0.0033 'International Tables Vol C Tables 4.2.6.8 and 6.1.1.4'
C C 0.0033 0.0016 'International Tables Vol C Tables 4.2.6.8 and 6.1.1.4'
O O 0.0106 0.0060 'International Tables Vol C Tables 4.2.6.8 and 6.1.1.4'

loop_
_geom_angle_atom_site_label_1
_geom_angle_atom_site_label_2
_geom_angle_atom_site_label_3
_geom_angle
C3 C2 C1 121.4(3)
C3 C4 C5 118.4(3)
C4 C3 C2 121.7(3)
C6 C5 C4 119.7(3)
C6 C7 C2 121.8(3)
C7 C2 C1 120.4(3)
C7 C2 C3 118.2(3)
C7 C6 C5 120.3(3)
C9 N3 C8 120.4(3)
C10 C11 N2 121.1(3)
C11 C10 C9 117.7(3)
C11 N2 C8 121.7(3)
C13 N6 C12 121.6(3)
C14 C15 N5 121.8(3)
C15 C14 C13 117.4(3)
C15 N5 C12 121.9(3)
N1 C5 C4 119.2(3)
N1 C5 C6 121.1(3)
N2 C8 N3 118.1(3)
N3 C9 C10 120.8(3)
N4 C9 C10 122.3(3)
N4 C9 N3 116.9(3)
N5 C12 N6 117.2(3)
N6 C13 C14 120.0(3)
N7 C13 C14 122.0(4)
N7 C13 N6 117.9(3)
O1 C1 C2 117.2(3)
O2 C1 C2 120.7(3)
O2 C1 O1 122.1(3)
O3 C3 C2 120.1(3)
O3 C3 C4 118.2(3)
O4 C8 N2 120.6(3)
O4 C8 N3 121.3(3)
O5 C12 N5 121.4(3)
O5 C12 N6 121.3(3)

loop_
_geom_bond_atom_site_label_1
_geom_bond_atom_site_label_2
_geom_bond_distance
C1 C2 1.483(4)
C1 O1 1.277(3)
C1 O2 1.259(3)
C2 C3 1.392(4)
C2 C7 1.371(4)
C3 C4 1.387(4)
C3 O3 1.366(3)
C4 C5 1.396(4)
C5 C6 1.391(4)
C5 N1 1.376(4)
C6 C7 1.361(4)
C8 N2 1.361(4)
C8 N3 1.364(3)
C8 O4 1.243(3)
C9 C10 1.408(4)
C9 N3 1.351(3)
C9 N4 1.317(4)
C10 C11 1.330(4)
C11 N2 1.358(3)
C12 N5 1.364(4)
C12 N6 1.374(3)
C12 O5 1.229(3)
C13 C14 1.428(4)
C13 N6 1.345(3)
C13 N7 1.305(4)
C14 C15 1.329(4)
C15 N5 1.359(4)

loop_
_cod_related_entry_id
_cod_related_entry_database
_cod_related_entry_code
1 ChemSpider 30652523
